data_7719575
loop_
_publ_author_name
'Raju, Saravanan'
'Sharangi, Sanhati'
'Singh, Harkesh B.'
'Prabhuraj, R. S.'
'Srivastava, Rohit'
'Butcher, Ray J.'
'Kumar, Sangit'

_publ_section_title
;
 Thio-iso-phthalamide pincer ligand-driven oxidative addition of a C-Br
 bond to gold(I): synthesis and studies of SCS-gold(III) pincer complexes.
;
_journal_issue 35
_journal_name_full 'Dalton transactions (Cambridge, England : 2003)'
_journal_page_first 13235
_journal_page_last 13245
_journal_paper_doi 10.1039/d5dt00916b
_journal_volume 54
_journal_year 2025
_chemical_formula_moiety 'C36 H46 Au Br0.25 Cl0.75 N2 S2, C2 H6 O S'
_chemical_formula_sum 'C38 H52 Au Br0.24 Cl0.76 N2 O S3'
_chemical_formula_weight 892.08
_space_group_crystal_system monoclinic
_space_group_IT_number 4
_space_group_name_Hall 'P 2yb'
_space_group_name_H-M_alt 'P 1 21 1'
_atom_sites_solution_hydrogens geom
_audit_creation_method SHELXL-2019/3
_audit_update_record
;
2025-07-13 deposited with the CCDC.	2025-07-30 downloaded from the CCDC.
;
_cell_angle_alpha 90
_cell_angle_beta 106.511(4)
_cell_angle_gamma 90
_cell_formula_units_Z 4
_cell_length_a 17.1186(6)
_cell_length_b 10.7299(3)
_cell_length_c 23.2106(8)
_cell_measurement_reflns_used 14949
_cell_measurement_temperature 100(2)
_cell_measurement_theta_max 29.4380
_cell_measurement_theta_min 1.9290
_cell_volume 4087.5(2)
_computing_cell_refinement 'CrysAlisPro 1.171.39.46 (Rigaku OD, 2018)'
_computing_data_collection 'CrysAlisPro 1.171.39.46 (Rigaku OD, 2018)'
_computing_data_reduction 'CrysAlisPro 1.171.39.46 (Rigaku OD, 2018)'
_computing_molecular_graphics 'SHELXTL (Sheldrick, 2008)'
_computing_publication_material 'SHELXTL (Sheldrick, 2008)'
_computing_structure_refinement 'SHELXL-2019/2 (Sheldrick, 2019)'
_computing_structure_solution 'SHELXT (Sheldrick, 2015a)'
_diffrn_ambient_temperature 100(2)
_diffrn_measured_fraction_theta_full 0.999
_diffrn_measured_fraction_theta_max 0.999
_diffrn_measurement_device_type 'Rigaku Saturn 724 CCD'
_diffrn_measurement_method '\w scans'
_diffrn_radiation_type MoK\a
_diffrn_radiation_wavelength 0.71073
_diffrn_reflns_av_R_equivalents 0.0714
_diffrn_reflns_av_unetI/netI 0.1049
_diffrn_reflns_Laue_measured_fraction_full 0.999
_diffrn_reflns_Laue_measured_fraction_max 0.999
_diffrn_reflns_limit_h_max 22
_diffrn_reflns_limit_h_min -22
_diffrn_reflns_limit_k_max 12
_diffrn_reflns_limit_k_min -14
_diffrn_reflns_limit_l_max 29
_diffrn_reflns_limit_l_min -30
_diffrn_reflns_number 43119
_diffrn_reflns_point_group_measured_fraction_full 0.989
_diffrn_reflns_point_group_measured_fraction_max 0.974
_diffrn_reflns_theta_full 25.242
_diffrn_reflns_theta_max 28.282
_diffrn_reflns_theta_min 1.830
_diffrn_source 'fine-focus sealed X-ray tube'
_exptl_absorpt_coefficient_mu 4.066
_exptl_absorpt_correction_T_max 1.00000
_exptl_absorpt_correction_T_min 0.84321
_exptl_absorpt_correction_type empirical
_exptl_absorpt_process_details
;
The symmetry employed for this shelxl refinement is uniquely defined
by the following loop, which should always be used as a source of
symmetry information in preference to the above space-group names.
They are only intended as comments.
;
_exptl_crystal_colour yellow
_exptl_crystal_density_diffrn 1.450
_exptl_crystal_description prism
_exptl_crystal_F_000 1801
_exptl_crystal_size_max 0.22
_exptl_crystal_size_mid 0.16
_exptl_crystal_size_min 0.11
_refine_diff_density_max 0.870
_refine_diff_density_min -1.262
_refine_diff_density_rms 0.181
_refine_ls_abs_structure_details
;
 Flack x determined using 5413 quotients [(I+)-(I-)]/[(I+)+(I-)]
 (Parsons, Flack and Wagner, Acta Cryst. B69 (2013) 249-259).
;
_refine_ls_abs_structure_Flack -0.016(5)
_refine_ls_extinction_method none
_refine_ls_goodness_of_fit_ref 1.019
_refine_ls_hydrogen_treatment constr
_refine_ls_matrix_type full
_refine_ls_number_parameters 975
_refine_ls_number_reflns 19762
_refine_ls_number_restraints 333
_refine_ls_restrained_S_all 1.013
_refine_ls_R_factor_all 0.0741
_refine_ls_R_factor_gt 0.0576
_refine_ls_shift/su_max 0.001
_refine_ls_shift/su_mean 0.000
_refine_ls_structure_factor_coef Fsqd
_refine_ls_weighting_details 'w=1/[\s^2^(Fo^2^)+(0.0237P)^2^] where P=(Fo^2^+2Fc^2^)/3'
_refine_ls_weighting_scheme calc
_refine_ls_wR_factor_gt 0.0896
_refine_ls_wR_factor_ref 0.0980
_reflns_Friedel_coverage 0.853
_reflns_Friedel_fraction_full 0.979
_reflns_Friedel_fraction_max 0.947
_reflns_number_gt 16526
_reflns_number_total 19762
_reflns_threshold_expression 'I > 2\s(I)'
_cod_data_source_file d5dt00916b2.cif
_cod_data_source_block complex_6
_cod_original_sg_symbol_H-M 'P 21'
_cod_database_code 7719575
_shelx_shelxl_version_number 2019/3
_shelx_space_group_comment
;
The symmetry employed for this shelxl refinement is uniquely defined
by the following loop, which should always be used as a source of
symmetry information in preference to the above space-group names.
They are only intended as comments.
;

loop_
_space_group_symop_operation_xyz
'x, y, z'
'-x, y+1/2, -z'

loop_
_atom_site_label
_atom_site_type_symbol
_atom_site_fract_x
_atom_site_fract_y
_atom_site_fract_z
_atom_site_U_iso_or_equiv
_atom_site_adp_type
_atom_site_occupancy
_atom_site_site_symmetry_order
_atom_site_calc_flag
_atom_site_refinement_flags_posn
_atom_site_refinement_flags_adp
_atom_site_refinement_flags_occupancy
_atom_site_disorder_assembly
_atom_site_disorder_group
Au1 Au -0.22279(2) 0.78971(3) 0.22801(2) 0.02047(11) Uani 1 1 d . . . . .
Br1 Br -0.2377(18) 1.002(3) 0.1830(13) 0.034(3) Uani 0.25 1 d . U P A 2
Cl1 Cl -0.2422(15) 0.983(2) 0.1795(10) 0.035(3) Uani 0.75 1 d . U P A 1
S1 S -0.26420(18) 0.8527(2) 0.30932(13) 0.0263(6) Uani 1 1 d . . . . .
S2 S -0.18155(17) 0.6967(3) 0.15084(12) 0.0276(6) Uani 1 1 d . . . . .
N1 N -0.2747(4) 0.6956(7) 0.3978(4) 0.0192(18) Uani 1 1 d . . . . .
N2 N -0.1200(5) 0.4711(7) 0.1574(4) 0.0213(19) Uani 1 1 d . . . . .
H2 H -0.099930 0.403228 0.177485 0.026 Uiso 1 1 calc R U . . .
C1 C -0.2035(6) 0.6213(9) 0.2686(5) 0.018(2) Uani 1 1 d . . . . .
C2 C -0.1694(6) 0.5274(9) 0.2419(4) 0.018(2) Uani 1 1 d . . . . .
C3 C -0.1551(6) 0.4103(9) 0.2713(5) 0.027(2) Uani 1 1 d . . . . .
H3 H -0.131963 0.345095 0.253805 0.033 Uiso 1 1 calc R U . . .
C4 C -0.1737(5) 0.3876(9) 0.3249(4) 0.020(2) Uani 1 1 d . . . . .
C5 C -0.2072(6) 0.4854(9) 0.3497(5) 0.024(2) Uani 1 1 d . . . . .
H5 H -0.220522 0.471793 0.386240 0.029 Uiso 1 1 calc R U . . .
C6 C -0.2219(5) 0.6036(9) 0.3224(4) 0.019(2) Uani 1 1 d . . . . .
C7 C -0.1560(5) 0.2604(8) 0.3567(4) 0.029(3) Uani 1 1 d D . . . .
C8 C -0.1003(7) 0.1778(10) 0.3313(5) 0.056(4) Uani 1 1 d D . . . .
H8A H -0.128833 0.154763 0.289741 0.084 Uiso 1 1 calc R U . . .
H8B H -0.086103 0.102211 0.355712 0.084 Uiso 1 1 calc R U . . .
H8C H -0.050535 0.223715 0.332082 0.084 Uiso 1 1 calc R U . . .
C9 C -0.2379(6) 0.1948(10) 0.3486(5) 0.056(4) Uani 1 1 d D . . . .
H9A H -0.273695 0.248058 0.364226 0.084 Uiso 1 1 calc R U . . .
H9B H -0.229014 0.115655 0.370550 0.084 Uiso 1 1 calc R U . . .
H9C H -0.263312 0.178767 0.305790 0.084 Uiso 1 1 calc R U . . .
C10 C -0.1146(6) 0.2836(12) 0.4237(4) 0.051(3) Uani 1 1 d D . . . .
H10D H -0.070065 0.343487 0.428032 0.077 Uiso 1 1 calc R U . . .
H10E H -0.092800 0.204974 0.443148 0.077 Uiso 1 1 calc R U . . .
H10F H -0.154523 0.317287 0.442586 0.077 Uiso 1 1 calc R U . . .
C11 C -0.2549(6) 0.7080(9) 0.3497(5) 0.020(2) Uani 1 1 d . . . . .
C12 C -0.3093(5) 0.8024(12) 0.4205(4) 0.021(2) Uani 1 1 d . . . . .
C13 C -0.3929(6) 0.8240(12) 0.3979(5) 0.033(3) Uani 1 1 d D U . . .
C14 C -0.4235(7) 0.9263(11) 0.4207(6) 0.041(3) Uani 1 1 d . . . . .
H14 H -0.479942 0.944755 0.405747 0.049 Uiso 1 1 calc R U . . .
C15 C -0.3753(8) 1.0022(11) 0.4641(6) 0.039(3) Uani 1 1 d . . . . .
H15 H -0.398020 1.073098 0.477816 0.047 Uiso 1 1 calc R U . . .
C16 C -0.2944(7) 0.9753(10) 0.4873(5) 0.035(3) Uani 1 1 d . . . . .
H16 H -0.261346 1.027149 0.517789 0.042 Uiso 1 1 calc R U . . .
C17 C -0.2593(6) 0.8718(10) 0.4667(5) 0.027(2) Uani 1 1 d . . . . .
C18 C -0.1541(5) 0.5531(9) 0.1847(5) 0.022(2) Uani 1 1 d . . . . .
C19 C -0.1129(6) 0.4831(9) 0.0976(5) 0.027(2) Uani 1 1 d . . . . .
C20 C -0.0413(7) 0.5268(12) 0.0890(5) 0.039(3) Uani 1 1 d . U . . .
C21 C -0.0342(7) 0.5282(13) 0.0311(6) 0.053(4) Uani 1 1 d . . . . .
H21 H 0.014981 0.555800 0.024012 0.063 Uiso 1 1 calc R U . . .
C22 C -0.0987(8) 0.4894(13) -0.0165(6) 0.055(4) Uani 1 1 d . . . . .
H22 H -0.093837 0.493151 -0.056265 0.065 Uiso 1 1 calc R U . . .
C23 C -0.1687(7) 0.4462(11) -0.0072(6) 0.041(3) Uani 1 1 d . . . . .
H23 H -0.211730 0.417987 -0.040296 0.050 Uiso 1 1 calc R U . . .
C24 C -0.1778(6) 0.4429(10) 0.0505(5) 0.030(3) Uani 1 1 d . . . . .
C25 C -0.4482(16) 0.746(3) 0.3484(10) 0.037(3) Uani 0.57(6) 1 d D U P B 1
H25 H -0.412475 0.694092 0.330677 0.044 Uiso 0.57(6) 1 calc R U P B 1
C25T C -0.449(2) 0.733(3) 0.3559(12) 0.037(3) Uani 0.43(6) 1 d D U P B 2
H25T H -0.415002 0.659810 0.351137 0.044 Uiso 0.43(6) 1 calc R U P B 2
C26 C -0.4986(16) 0.656(3) 0.3756(14) 0.038(5) Uani 0.57(6) 1 d D U P B 1
H26G H -0.466118 0.630458 0.415746 0.056 Uiso 0.57(6) 1 calc R U P B 1
H26H H -0.513669 0.582837 0.349755 0.056 Uiso 0.57(6) 1 calc R U P B 1
H26I H -0.548067 0.698670 0.378530 0.056 Uiso 0.57(6) 1 calc R U P B 1
C26T C -0.513(2) 0.683(4) 0.3861(16) 0.038(5) Uani 0.43(6) 1 d D U P B 2
H26J H -0.484349 0.648729 0.425627 0.056 Uiso 0.43(6) 1 calc R U P B 2
H26K H -0.545453 0.618188 0.360978 0.056 Uiso 0.43(6) 1 calc R U P B 2
H26L H -0.547955 0.751906 0.390942 0.056 Uiso 0.43(6) 1 calc R U P B 2
C27 C -0.5016(18) 0.825(4) 0.2980(11) 0.043(6) Uani 0.57(6) 1 d D U P B 1
H27G H -0.544513 0.864752 0.311880 0.065 Uiso 0.57(6) 1 calc R U P B 1
H27H H -0.526514 0.771379 0.263416 0.065 Uiso 0.57(6) 1 calc R U P B 1
H27I H -0.468347 0.888842 0.286261 0.065 Uiso 0.57(6) 1 calc R U P B 1
C27T C -0.490(2) 0.782(5) 0.2932(11) 0.043(6) Uani 0.43(6) 1 d D U P B 2
H27J H -0.525658 0.851748 0.295774 0.065 Uiso 0.43(6) 1 calc R U P B 2
H27K H -0.521563 0.715789 0.268433 0.065 Uiso 0.43(6) 1 calc R U P B 2
H27L H -0.447758 0.811366 0.275074 0.065 Uiso 0.43(6) 1 calc R U P B 2
C28 C -0.1696(6) 0.8436(10) 0.4922(5) 0.032(3) Uani 1 1 d . . . . .
H28 H -0.159645 0.760063 0.476527 0.038 Uiso 1 1 calc R U . . .
C29 C -0.1450(8) 0.8339(12) 0.5622(5) 0.046(3) Uani 1 1 d . . . . .
H29G H -0.150132 0.915976 0.579320 0.070 Uiso 1 1 calc R U . . .
H29H H -0.088522 0.805144 0.577041 0.070 Uiso 1 1 calc R U . . .
H29I H -0.181049 0.774554 0.574174 0.070 Uiso 1 1 calc R U . . .
C30 C -0.1163(7) 0.9359(13) 0.4721(6) 0.055(4) Uani 1 1 d . . . . .
H30G H -0.128669 0.933531 0.428235 0.082 Uiso 1 1 calc R U . . .
H30H H -0.058883 0.914209 0.490179 0.082 Uiso 1 1 calc R U . . .
H30I H -0.126569 1.019826 0.484891 0.082 Uiso 1 1 calc R U . . .
C31 C 0.028(3) 0.558(4) 0.140(2) 0.049(4) Uani 0.53(5) 1 d . U P C 2
H31 H 0.015407 0.532252 0.177443 0.059 Uiso 0.53(5) 1 calc R U P C 2
C31T C 0.029(3) 0.588(4) 0.145(3) 0.049(4) Uani 0.47(5) 1 d . U P C 1
H31T H 0.007385 0.596323 0.180802 0.059 Uiso 0.47(5) 1 calc R U P C 1
C32 C 0.1135(17) 0.492(4) 0.1395(17) 0.051(6) Uani 0.53(5) 1 d . U P C 2
H32D H 0.126170 0.512559 0.102008 0.076 Uiso 0.53(5) 1 calc R U P C 2
H32E H 0.108273 0.401745 0.142636 0.076 Uiso 0.53(5) 1 calc R U P C 2
H32F H 0.157351 0.522523 0.173709 0.076 Uiso 0.53(5) 1 calc R U P C 2
C32T C 0.100(2) 0.503(4) 0.1603(19) 0.051(6) Uani 0.47(5) 1 d . U P C 1
H32G H 0.137888 0.527123 0.137588 0.076 Uiso 0.47(5) 1 calc R U P C 1
H32H H 0.081514 0.417207 0.149916 0.076 Uiso 0.47(5) 1 calc R U P C 1
H32I H 0.127737 0.508010 0.203462 0.076 Uiso 0.47(5) 1 calc R U P C 1
C33 C 0.047(3) 0.704(4) 0.1448(17) 0.058(6) Uani 0.53(5) 1 d . U P C 2
H33D H 0.078358 0.724027 0.186149 0.088 Uiso 0.53(5) 1 calc R U P C 2
H33E H -0.003812 0.750278 0.133848 0.088 Uiso 0.53(5) 1 calc R U P C 2
H33F H 0.079598 0.725751 0.117471 0.088 Uiso 0.53(5) 1 calc R U P C 2
C33T C 0.045(3) 0.719(4) 0.123(2) 0.058(6) Uani 0.47(5) 1 d . U P C 1
H33G H 0.080388 0.765650 0.156499 0.088 Uiso 0.47(5) 1 calc R U P C 1
H33H H -0.007322 0.762772 0.108024 0.088 Uiso 0.47(5) 1 calc R U P C 1
H33I H 0.070658 0.710464 0.090775 0.088 Uiso 0.47(5) 1 calc R U P C 1
C34 C -0.2571(7) 0.3946(10) 0.0617(6) 0.034(3) Uani 1 1 d . . . . .
H34 H -0.266162 0.443536 0.095889 0.040 Uiso 1 1 calc R U . . .
C35 C -0.2464(9) 0.2610(12) 0.0809(8) 0.083(6) Uani 1 1 d . . . . .
H35D H -0.235195 0.210858 0.048887 0.124 Uiso 1 1 calc R U . . .
H35E H -0.296286 0.230907 0.089014 0.124 Uiso 1 1 calc R U . . .
H35F H -0.200679 0.253852 0.117465 0.124 Uiso 1 1 calc R U . . .
C36 C -0.3331(7) 0.4114(13) 0.0077(6) 0.057(4) Uani 1 1 d . . . . .
H36D H -0.330864 0.492788 -0.010913 0.085 Uiso 1 1 calc R U . . .
H36E H -0.382126 0.406628 0.021394 0.085 Uiso 1 1 calc R U . . .
H36F H -0.334647 0.345361 -0.021800 0.085 Uiso 1 1 calc R U . . .
Au1A Au -0.73370(2) 0.80658(3) 0.21795(2) 0.02202(11) Uani 1 1 d . . . . .
Br1A Br -0.7569(10) 1.013(2) 0.1732(11) 0.040(4) Uani 0.23 1 d . U P D 2
Cl1A Cl -0.7786(6) 1.0031(14) 0.1708(7) 0.0284(18) Uani 0.77 1 d . U P D 1
S1A S -0.76997(18) 0.8617(3) 0.30246(13) 0.0278(7) Uani 1 1 d . . . . .
S2A S -0.69099(18) 0.7228(3) 0.13887(12) 0.0275(7) Uani 1 1 d . . . . .
N1A N -0.7729(5) 0.6981(7) 0.3902(4) 0.0224(19) Uani 1 1 d . . . . .
N2A N -0.6205(5) 0.5033(8) 0.1437(4) 0.024(2) Uani 1 1 d . . . . .
H2A H -0.601849 0.433568 0.162579 0.028 Uiso 1 1 calc R U . . .
C1A C -0.7039(6) 0.6412(9) 0.2580(5) 0.021(2) Uani 1 1 d . . . . .
C2A C -0.6690(5) 0.5496(9) 0.2304(4) 0.018(2) Uani 1 1 d . . . . .
C3A C -0.6484(6) 0.4349(9) 0.2579(5) 0.028(2) Uani 1 1 d . . . . .
H3A H -0.624343 0.373408 0.238918 0.033 Uiso 1 1 calc R U . . .
C4A C -0.6621(8) 0.4081(9) 0.3126(5) 0.035(3) Uani 1 1 d D U . . .
C5A C -0.6995(6) 0.5011(9) 0.3393(5) 0.028(3) Uani 1 1 d . . . . .
H5A H -0.711384 0.484155 0.376100 0.034 Uiso 1 1 calc R U . . .
C6A C -0.7189(6) 0.6172(9) 0.3118(5) 0.022(2) Uani 1 1 d . . . . .
C7A C -0.6495(7) 0.2774(9) 0.3420(5) 0.041(2) Uani 0.763(15) 1 d D U P E 1
C8A C -0.5952(9) 0.1964(13) 0.3146(6) 0.045(3) Uani 0.763(15) 1 d D U P E 1
H8AA H -0.626800 0.167343 0.274775 0.067 Uiso 0.763(15) 1 calc R U P E 1
H8AB H -0.575430 0.124429 0.340686 0.067 Uiso 0.763(15) 1 calc R U P E 1
H8AC H -0.548676 0.245701 0.310896 0.067 Uiso 0.763(15) 1 calc R U P E 1
C9A C -0.7320(8) 0.2122(13) 0.3331(7) 0.046(3) Uani 0.763(15) 1 d D U P E 1
H9AA H -0.766707 0.263207 0.350902 0.068 Uiso 0.763(15) 1 calc R U P E 1
H9AB H -0.723409 0.130491 0.352739 0.068 Uiso 0.763(15) 1 calc R U P E 1
H9AC H -0.758648 0.201504 0.290078 0.068 Uiso 0.763(15) 1 calc R U P E 1
C10A C -0.6076(11) 0.2945(19) 0.4095(5) 0.046(3) Uani 0.763(15) 1 d D U P E 1
H10A H -0.561674 0.352104 0.415052 0.068 Uiso 0.763(15) 1 calc R U P E 1
H10B H -0.587750 0.213703 0.427487 0.068 Uiso 0.763(15) 1 calc R U P E 1
H10C H -0.646793 0.328517 0.429026 0.068 Uiso 0.763(15) 1 calc R U P E 1
C11A C -0.7543(6) 0.7152(9) 0.3412(5) 0.020(2) Uani 1 1 d . . . . .
C12A C -0.8092(5) 0.7986(12) 0.4137(4) 0.024(2) Uani 1 1 d . . . . .
C13A C -0.8942(5) 0.8051(12) 0.3968(4) 0.027(2) Uani 1 1 d D U . . .
C14A C -0.9310(7) 0.9074(10) 0.4168(5) 0.036(3) Uani 1 1 d . . . . .
H14A H -0.988655 0.914709 0.404695 0.043 Uiso 1 1 calc R U . . .
C15A C -0.8844(7) 0.9976(10) 0.4538(6) 0.036(3) Uani 1 1 d . . . . .
H15A H -0.909626 1.067108 0.466550 0.043 Uiso 1 1 calc R U . . .
C16A C -0.8002(7) 0.9847(10) 0.4720(5) 0.030(3) Uani 1 1 d . . . . .
H16A H -0.768139 1.044939 0.498328 0.037 Uiso 1 1 calc R U . . .
C17A C -0.7619(6) 0.8858(10) 0.4527(5) 0.029(3) Uani 1 1 d D . . . .
C18A C -0.6569(6) 0.5819(9) 0.1714(4) 0.020(2) Uani 1 1 d . . . . .
C19A C -0.6084(7) 0.5217(10) 0.0853(5) 0.027(2) Uani 1 1 d . . . . .
C20A C -0.5396(7) 0.5878(10) 0.0808(5) 0.032(3) Uani 1 1 d . . . . .
C21A C -0.5267(8) 0.5972(11) 0.0239(6) 0.043(3) Uani 1 1 d . . . . .
H21A H -0.481505 0.643204 0.019264 0.051 Uiso 1 1 calc R U . . .
C22A C -0.5798(8) 0.5395(12) -0.0259(6) 0.049(4) Uani 1 1 d . . . . .
H22A H -0.569917 0.543519 -0.064053 0.059 Uiso 1 1 calc R U . . .
C23A C -0.6475(8) 0.4761(12) -0.0189(5) 0.045(3) Uani 1 1 d . . . . .
H23A H -0.683590 0.437731 -0.053098 0.054 Uiso 1 1 calc R U . . .
C24A C -0.6645(7) 0.4666(10) 0.0360(5) 0.034(3) Uani 1 1 d . . . . .
C25A C -0.9476(15) 0.694(2) 0.3647(11) 0.032(3) Uani 0.57(6) 1 d D U P F 2
H25A H -0.911396 0.619625 0.369107 0.038 Uiso 0.57(6) 1 calc R U P F 2
C25B C -0.948(2) 0.711(3) 0.3520(14) 0.032(3) Uani 0.43(6) 1 d D U P F 1
H25B H -0.910266 0.647727 0.342644 0.038 Uiso 0.43(6) 1 calc R U P F 1
C26A C -0.9799(19) 0.724(4) 0.2970(10) 0.038(6) Uani 0.57(6) 1 d D U P F 2
H26A H -1.006575 0.649654 0.275507 0.057 Uiso 0.57(6) 1 calc R U P F 2
H26B H -0.934320 0.747896 0.281662 0.057 Uiso 0.57(6) 1 calc R U P F 2
H26C H -1.019174 0.792289 0.290942 0.057 Uiso 0.57(6) 1 calc R U P F 2
C26B C -0.996(2) 0.769(5) 0.2924(11) 0.038(6) Uani 0.43(6) 1 d D U P F 1
H26D H -1.037889 0.824959 0.299402 0.057 Uiso 0.43(6) 1 calc R U P F 1
H26E H -1.022736 0.702662 0.264595 0.057 Uiso 0.43(6) 1 calc R U P F 1
H26F H -0.959522 0.816053 0.275011 0.057 Uiso 0.43(6) 1 calc R U P F 1
C27A C -1.0156(17) 0.662(3) 0.3930(13) 0.031(4) Uani 0.57(6) 1 d D U P F 2
H27A H -1.055466 0.730182 0.385552 0.046 Uiso 0.57(6) 1 calc R U P F 2
H27B H -0.992335 0.650874 0.436426 0.046 Uiso 0.57(6) 1 calc R U P F 2
H27C H -1.042547 0.585060 0.375231 0.046 Uiso 0.57(6) 1 calc R U P F 2
C27B C -1.004(2) 0.642(4) 0.3824(19) 0.031(4) Uani 0.43(6) 1 d D U P F 1
H27D H -0.972436 0.610824 0.421671 0.046 Uiso 0.43(6) 1 calc R U P F 1
H27E H -1.030450 0.572104 0.357065 0.046 Uiso 0.43(6) 1 calc R U P F 1
H27F H -1.046255 0.699662 0.387690 0.046 Uiso 0.43(6) 1 calc R U P F 1
C28A C -0.6696(6) 0.8652(12) 0.4787(6) 0.029(3) Uani 0.896(14) 1 d D . P G 2
H28A H -0.654117 0.787822 0.460598 0.035 Uiso 0.896(14) 1 calc R U P G 2
C28B C -0.6714(19) 0.905(7) 0.458(3) 0.029(3) Uani 0.104(14) 1 d D . P G 1
H28B H -0.664353 0.908652 0.416252 0.035 Uiso 0.104(14) 1 calc R U P G 1
C29A C -0.6468(8) 0.8486(13) 0.5476(6) 0.044(4) Uani 0.896(14) 1 d D . P G 2
H29A H -0.588157 0.833002 0.563239 0.066 Uiso 0.896(14) 1 calc R U P G 2
H29B H -0.676913 0.777729 0.557362 0.066 Uiso 0.896(14) 1 calc R U P G 2
H29C H -0.660879 0.924402 0.566002 0.066 Uiso 0.896(14) 1 calc R U P G 2
C29B C -0.629(4) 0.786(8) 0.490(5) 0.044(4) Uani 0.104(14) 1 d D . P G 1
H29D H -0.573905 0.780579 0.484986 0.066 Uiso 0.104(14) 1 calc R U P G 1
H29E H -0.660386 0.712671 0.472213 0.066 Uiso 0.104(14) 1 calc R U P G 1
H29F H -0.625237 0.791295 0.532637 0.066 Uiso 0.104(14) 1 calc R U P G 1
C30A C -0.6224(8) 0.9749(15) 0.4633(7) 0.051(4) Uani 0.896(14) 1 d D . P G 2
H30A H -0.641464 1.052603 0.476911 0.076 Uiso 0.896(14) 1 calc R U P G 2
H30B H -0.631278 0.978261 0.419709 0.076 Uiso 0.896(14) 1 calc R U P G 2
H30C H -0.564157 0.964190 0.483364 0.076 Uiso 0.896(14) 1 calc R U P G 2
C30B C -0.637(5) 1.023(8) 0.492(6) 0.051(4) Uani 0.104(14) 1 d D . P G 1
H30D H -0.644127 1.019848 0.532126 0.076 Uiso 0.104(14) 1 calc R U P G 1
H30E H -0.665207 1.095763 0.470261 0.076 Uiso 0.104(14) 1 calc R U P G 1
H30F H -0.578493 1.029091 0.495073 0.076 Uiso 0.104(14) 1 calc R U P G 1
C31A C -0.4801(7) 0.6457(12) 0.1354(6) 0.046(3) Uani 1 1 d . . . . .
H31A H -0.512812 0.673577 0.162508 0.055 Uiso 1 1 calc R U . . .
C32A C -0.4196(8) 0.5486(14) 0.1703(7) 0.077(5) Uani 1 1 d . . . . .
H32A H -0.449464 0.479759 0.182063 0.115 Uiso 1 1 calc R U . . .
H32B H -0.383499 0.587217 0.206397 0.115 Uiso 1 1 calc R U . . .
H32C H -0.387139 0.516715 0.144930 0.115 Uiso 1 1 calc R U . . .
C33A C -0.4359(9) 0.7585(13) 0.1227(7) 0.074(5) Uani 1 1 d . . . . .
H33A H -0.393768 0.732722 0.104165 0.112 Uiso 1 1 calc R U . . .
H33B H -0.410523 0.802369 0.160460 0.112 Uiso 1 1 calc R U . . .
H33C H -0.474623 0.814199 0.095358 0.112 Uiso 1 1 calc R U . . .
C34A C -0.7386(8) 0.3954(11) 0.0431(6) 0.047(4) Uani 1 1 d . . . . .
H34A H -0.743370 0.409194 0.084554 0.056 Uiso 1 1 calc R U . . .
C35A C -0.7290(10) 0.2546(13) 0.0334(8) 0.092(7) Uani 1 1 d . . . . .
H35A H -0.726467 0.240145 -0.007763 0.138 Uiso 1 1 calc R U . . .
H35B H -0.775686 0.209738 0.039756 0.138 Uiso 1 1 calc R U . . .
H35C H -0.678696 0.224522 0.061920 0.138 Uiso 1 1 calc R U . . .
C36A C -0.8167(8) 0.4397(14) -0.0025(7) 0.066(4) Uani 1 1 d . . . . .
H36A H -0.826977 0.526925 0.005609 0.100 Uiso 1 1 calc R U . . .
H36B H -0.862530 0.388157 0.000725 0.100 Uiso 1 1 calc R U . . .
H36C H -0.810824 0.432573 -0.043168 0.100 Uiso 1 1 calc R U . . .
C37 C -0.606(4) 0.311(6) 0.4146(14) 0.046(3) Uani 0.237(15) 1 d D U P E 2
H37A H -0.570824 0.384003 0.427375 0.068 Uiso 0.237(15) 1 calc R U P E 2
H37B H -0.578894 0.237244 0.436570 0.068 Uiso 0.237(15) 1 calc R U P E 2
H37C H -0.657928 0.324317 0.423222 0.068 Uiso 0.237(15) 1 calc R U P E 2
C39 C -0.539(2) 0.253(4) 0.336(2) 0.045(3) Uani 0.237(15) 1 d D U P E 2
H39A H -0.548903 0.221703 0.294750 0.067 Uiso 0.237(15) 1 calc R U P E 2
H39B H -0.513309 0.187085 0.364373 0.067 Uiso 0.237(15) 1 calc R U P E 2
H39C H -0.502990 0.325411 0.341807 0.067 Uiso 0.237(15) 1 calc R U P E 2
C46 C -0.684(3) 0.186(3) 0.323(2) 0.046(3) Uani 0.237(15) 1 d D U P E 2
H46A H -0.739120 0.220316 0.315739 0.068 Uiso 0.237(15) 1 calc R U P E 2
H46B H -0.676192 0.119883 0.353793 0.068 Uiso 0.237(15) 1 calc R U P E 2
H46C H -0.677146 0.151132 0.286179 0.068 Uiso 0.237(15) 1 calc R U P E 2
C49 C -0.6207(19) 0.290(2) 0.3466(14) 0.041(2) Uani 0.237(15) 1 d D U P E 2
S1S S 0.027(3) 0.181(3) 0.1988(13) 0.072(2) Uani 0.429(18) 1 d D U P H 1
O1S O -0.039(4) 0.264(4) 0.207(3) 0.065(4) Uani 0.429(18) 1 d D U P H 1
C3S C -0.020(2) 0.111(4) 0.1257(16) 0.077(4) Uani 0.429(18) 1 d D U P H 1
H3SA H -0.077425 0.091471 0.122505 0.115 Uiso 0.429(18) 1 calc R U P H 1
H3SB H 0.008558 0.034622 0.121381 0.115 Uiso 0.429(18) 1 calc R U P H 1
H3SC H -0.018166 0.170075 0.093967 0.115 Uiso 0.429(18) 1 calc R U P H 1
C4S C 0.016(3) 0.041(3) 0.2370(18) 0.076(4) Uani 0.429(18) 1 d D U P H 1
H4SA H 0.039982 0.051586 0.280320 0.114 Uiso 0.429(18) 1 calc R U P H 1
H4SB H 0.043157 -0.028046 0.222730 0.114 Uiso 0.429(18) 1 calc R U P H 1
H4SC H -0.042349 0.021152 0.228909 0.114 Uiso 0.429(18) 1 calc R U P H 1
S2T S 0.024(2) 0.1813(19) 0.1937(10) 0.071(2) Uani 0.571(18) 1 d D U P H 2
O2T O -0.046(3) 0.254(3) 0.2037(19) 0.064(4) Uani 0.571(18) 1 d D U P H 2
C1S C -0.0250(17) 0.039(2) 0.1576(15) 0.077(4) Uani 0.571(18) 1 d D U P H 2
H1SA H -0.061219 0.006521 0.179919 0.115 Uiso 0.571(18) 1 calc R U P H 2
H1SB H 0.016880 -0.022655 0.157274 0.115 Uiso 0.571(18) 1 calc R U P H 2
H1SC H -0.056676 0.058082 0.116254 0.115 Uiso 0.571(18) 1 calc R U P H 2
C2S C 0.0668(19) 0.103(3) 0.2634(12) 0.080(5) Uani 0.571(18) 1 d D U P H 2
H2SA H 0.105245 0.158772 0.290973 0.120 Uiso 0.571(18) 1 calc R U P H 2
H2SB H 0.095629 0.028160 0.256371 0.120 Uiso 0.571(18) 1 calc R U P H 2
H2SC H 0.023412 0.079219 0.281095 0.120 Uiso 0.571(18) 1 calc R U P H 2
S3 S -0.5105(2) 0.1768(3) 0.15638(17) 0.0567(10) Uani 1 1 d . . . . .
O1 O -0.5516(5) 0.2780(7) 0.1810(4) 0.050(2) Uani 1 1 d . . . . .
C38 C -0.5589(10) 0.0327(13) 0.1660(8) 0.089(5) Uani 1 1 d . . . I 2
H38A H -0.549145 0.015846 0.208924 0.133 Uiso 1 1 calc R U . I 2
H38B H -0.536377 -0.035315 0.147467 0.133 Uiso 1 1 calc R U . I 2
H38C H -0.617677 0.039112 0.146708 0.133 Uiso 1 1 calc R U . I 2
C47 C -0.428(3) 0.126(3) 0.216(2) 0.089(5) Uani 0.5 1 d . . P I 2
H47A H -0.382382 0.184863 0.221214 0.133 Uiso 0.5 1 calc R U P I 2
H47B H -0.410598 0.043315 0.206698 0.133 Uiso 0.5 1 calc R U P I 2
H47C H -0.444363 0.122475 0.252956 0.133 Uiso 0.5 1 calc R U P I 2
C48 C -0.419(2) 0.174(3) 0.203(2) 0.089(5) Uani 0.5 1 d . . P I 1
H48A H -0.389884 0.099978 0.195773 0.133 Uiso 0.5 1 calc R U P I 1
H48B H -0.422448 0.172945 0.244498 0.133 Uiso 0.5 1 calc R U P I 1
H48C H -0.388972 0.249096 0.197161 0.133 Uiso 0.5 1 calc R U P I 1

loop_
_atom_site_aniso_label
_atom_site_aniso_U_11
_atom_site_aniso_U_22
_atom_site_aniso_U_33
_atom_site_aniso_U_23
_atom_site_aniso_U_13
_atom_site_aniso_U_12
Au1 0.02473(18) 0.0182(3) 0.01907(17) 0.0014(2) 0.00724(15) 0.0018(2)
Br1 0.052(5) 0.018(7) 0.036(5) 0.001(4) 0.018(4) 0.000(4)
Cl1 0.067(6) 0.015(5) 0.025(4) 0.009(4) 0.013(4) 0.006(4)
S1 0.0373(16) 0.0179(14) 0.0283(15) 0.0025(11) 0.0165(13) 0.0051(11)
S2 0.0358(16) 0.0280(16) 0.0218(14) 0.0013(12) 0.0128(12) 0.0043(13)
N1 0.015(4) 0.024(5) 0.022(5) 0.000(4) 0.011(4) 0.002(3)
N2 0.020(4) 0.025(5) 0.023(5) -0.004(4) 0.012(4) 0.007(4)
C1 0.019(5) 0.013(5) 0.021(5) 0.006(4) 0.004(4) -0.001(4)
C2 0.018(5) 0.019(5) 0.019(5) 0.000(4) 0.008(4) 0.003(4)
C3 0.029(6) 0.020(6) 0.030(6) -0.002(5) 0.005(5) -0.002(5)
C4 0.014(5) 0.022(6) 0.020(5) 0.000(4) -0.002(4) 0.009(4)
C5 0.027(6) 0.023(6) 0.020(5) 0.002(4) 0.003(4) 0.001(5)
C6 0.013(5) 0.022(5) 0.019(5) -0.003(4) 0.000(4) -0.003(4)
C7 0.041(6) 0.019(6) 0.024(6) 0.002(4) 0.002(5) 0.000(5)
C8 0.082(10) 0.025(7) 0.068(10) 0.017(7) 0.033(9) 0.035(7)
C9 0.059(9) 0.028(7) 0.070(11) 0.012(7) -0.002(8) -0.009(6)
C10 0.071(8) 0.034(8) 0.039(7) 0.002(7) -0.002(6) 0.007(8)
C11 0.017(5) 0.017(5) 0.025(6) 0.007(4) 0.005(4) 0.001(4)
C12 0.025(4) 0.022(6) 0.020(4) 0.005(6) 0.011(4) 0.000(6)
C13 0.025(5) 0.042(7) 0.036(5) -0.008(5) 0.012(4) 0.008(4)
C14 0.031(7) 0.037(7) 0.061(9) 0.000(7) 0.022(6) 0.009(5)
C15 0.049(8) 0.030(7) 0.049(8) -0.004(6) 0.030(7) 0.012(6)
C16 0.047(7) 0.034(7) 0.027(6) -0.007(5) 0.017(6) -0.001(6)
C17 0.031(6) 0.028(6) 0.024(6) -0.003(5) 0.011(5) -0.001(5)
C18 0.007(4) 0.031(6) 0.024(5) -0.004(5) -0.001(4) 0.002(4)
C19 0.032(6) 0.023(6) 0.026(6) -0.005(5) 0.009(5) 0.010(5)
C20 0.027(5) 0.071(8) 0.022(6) -0.013(6) 0.010(4) -0.004(5)
C21 0.029(7) 0.088(11) 0.051(9) -0.011(8) 0.025(7) -0.011(7)
C22 0.056(9) 0.087(11) 0.024(7) -0.010(7) 0.018(7) -0.005(8)
C23 0.038(7) 0.053(8) 0.034(7) -0.016(6) 0.010(6) -0.004(6)
C24 0.027(6) 0.029(6) 0.028(6) -0.004(5) 0.000(5) 0.007(5)
C25 0.020(5) 0.051(8) 0.038(5) -0.007(4) 0.006(4) 0.006(4)
C25T 0.020(5) 0.051(8) 0.038(5) -0.007(4) 0.006(4) 0.006(4)
C26 0.021(7) 0.047(10) 0.045(8) -0.005(7) 0.008(6) 0.008(7)
C26T 0.021(7) 0.047(10) 0.045(8) -0.005(7) 0.008(6) 0.008(7)
C27 0.036(8) 0.051(12) 0.039(5) -0.005(6) 0.005(5) 0.006(9)
C27T 0.036(8) 0.051(12) 0.039(5) -0.005(6) 0.005(5) 0.006(9)
C28 0.040(7) 0.030(6) 0.025(6) -0.001(5) 0.008(5) -0.005(5)
C29 0.065(8) 0.053(9) 0.017(5) 0.004(5) 0.005(6) 0.006(7)
C30 0.038(8) 0.080(10) 0.042(8) 0.013(7) 0.006(7) -0.008(7)
C31 0.027(5) 0.085(8) 0.036(9) -0.014(7) 0.010(5) -0.020(6)
C31T 0.027(5) 0.085(8) 0.036(9) -0.014(7) 0.010(5) -0.020(6)
C32 0.023(5) 0.094(10) 0.035(13) -0.007(10) 0.007(6) -0.020(6)
C32T 0.023(5) 0.094(10) 0.035(13) -0.007(10) 0.007(6) -0.020(6)
C33 0.056(10) 0.084(8) 0.033(14) -0.014(7) 0.009(12) -0.023(7)
C33T 0.056(10) 0.084(8) 0.033(14) -0.014(7) 0.009(12) -0.023(7)
C34 0.030(6) 0.027(6) 0.039(7) -0.005(5) 0.003(6) -0.004(5)
C35 0.066(10) 0.035(9) 0.127(16) 0.017(9) -0.005(10) -0.013(7)
C36 0.035(8) 0.067(10) 0.067(11) -0.007(8) 0.013(7) -0.004(7)
Au1A 0.02634(19) 0.0191(3) 0.02086(18) -0.0014(2) 0.00702(15) 0.0022(2)
Br1A 0.054(8) 0.027(4) 0.036(4) -0.002(3) 0.008(6) 0.000(6)
Cl1A 0.035(4) 0.024(4) 0.024(3) 0.005(2) 0.005(3) 0.007(3)
S1A 0.0351(16) 0.0225(15) 0.0288(15) -0.0022(12) 0.0140(13) 0.0050(12)
S2A 0.0379(16) 0.0253(15) 0.0221(14) 0.0026(12) 0.0134(13) 0.0064(13)
N1A 0.023(4) 0.016(4) 0.031(5) -0.006(4) 0.013(4) 0.001(4)
N2A 0.029(5) 0.026(5) 0.016(4) -0.003(4) 0.007(4) 0.009(4)
C1A 0.014(5) 0.023(6) 0.024(6) 0.003(4) 0.005(4) 0.000(4)
C2A 0.011(5) 0.020(5) 0.021(5) -0.002(4) 0.001(4) 0.002(4)
C3A 0.029(6) 0.020(6) 0.035(7) -0.004(5) 0.011(5) 0.003(5)
C4A 0.063(7) 0.018(4) 0.032(5) 0.007(4) 0.029(5) 0.010(4)
C5A 0.043(7) 0.020(6) 0.026(6) -0.007(5) 0.015(5) 0.000(5)
C6A 0.019(5) 0.022(6) 0.022(5) 0.001(4) -0.002(4) 0.001(4)
C7A 0.067(5) 0.017(4) 0.043(4) 0.008(3) 0.022(4) 0.007(4)
C8A 0.066(5) 0.019(5) 0.052(7) 0.006(5) 0.020(5) 0.012(4)
C9A 0.072(6) 0.020(4) 0.051(8) 0.007(5) 0.027(6) 0.003(5)
C10A 0.072(6) 0.025(7) 0.041(4) 0.014(4) 0.018(4) 0.010(7)
C11A 0.014(5) 0.019(5) 0.023(6) -0.005(4) 0.000(4) -0.003(4)
C12A 0.031(5) 0.022(6) 0.021(4) -0.003(6) 0.012(4) 0.002(6)
C13A 0.027(4) 0.029(5) 0.028(4) -0.001(5) 0.009(4) 0.003(4)
C14A 0.024(6) 0.046(8) 0.038(7) -0.004(6) 0.010(5) 0.011(5)
C15A 0.036(7) 0.029(7) 0.051(8) -0.007(6) 0.026(6) 0.009(5)
C16A 0.038(7) 0.028(6) 0.028(6) -0.016(5) 0.013(5) -0.007(5)
C17A 0.019(5) 0.036(6) 0.031(6) -0.008(5) 0.008(5) -0.004(5)
C18A 0.020(5) 0.025(6) 0.016(5) -0.004(4) 0.004(4) 0.002(4)
C19A 0.035(6) 0.035(6) 0.018(5) 0.001(5) 0.017(5) 0.007(5)
C20A 0.032(6) 0.036(7) 0.033(7) 0.005(5) 0.018(5) 0.011(5)
C21A 0.047(8) 0.047(8) 0.046(8) 0.011(7) 0.033(7) 0.008(6)
C22A 0.062(9) 0.058(9) 0.037(8) 0.002(7) 0.030(7) 0.020(7)
C23A 0.063(9) 0.054(8) 0.016(6) -0.008(6) 0.007(6) 0.016(7)
C24A 0.040(7) 0.029(6) 0.034(7) -0.005(5) 0.012(6) 0.008(5)
C25A 0.024(6) 0.040(7) 0.031(5) -0.006(5) 0.008(5) -0.002(4)
C25B 0.024(6) 0.040(7) 0.031(5) -0.006(5) 0.008(5) -0.002(4)
C26A 0.036(9) 0.044(13) 0.031(5) -0.003(5) 0.005(4) -0.007(10)
C26B 0.036(9) 0.044(13) 0.031(5) -0.003(5) 0.005(4) -0.007(10)
C27A 0.026(7) 0.028(10) 0.040(8) -0.003(6) 0.013(6) 0.003(7)
C27B 0.026(7) 0.028(10) 0.040(8) -0.003(6) 0.013(6) 0.003(7)
C28A 0.021(6) 0.040(8) 0.027(7) -0.003(6) 0.008(6) -0.004(5)
C28B 0.021(6) 0.040(8) 0.027(7) -0.003(6) 0.008(6) -0.004(5)
C29A 0.035(8) 0.060(10) 0.036(8) 0.006(7) 0.007(6) 0.000(6)
C29B 0.035(8) 0.060(10) 0.036(8) 0.006(7) 0.007(6) 0.000(6)
C30A 0.037(8) 0.070(11) 0.047(10) 0.010(8) 0.016(7) -0.022(8)
C30B 0.037(8) 0.070(11) 0.047(10) 0.010(8) 0.016(7) -0.022(8)
C31A 0.020(6) 0.068(9) 0.047(8) -0.012(7) 0.009(6) -0.006(6)
C32A 0.043(9) 0.095(13) 0.075(12) 0.018(10) -0.011(8) -0.025(8)
C33A 0.076(10) 0.067(11) 0.088(13) -0.010(9) 0.035(10) -0.017(9)
C34A 0.054(9) 0.046(8) 0.037(8) -0.008(6) 0.008(7) -0.024(7)
C35A 0.104(14) 0.038(9) 0.106(16) 0.011(9) -0.016(12) -0.008(9)
C36A 0.053(9) 0.076(11) 0.070(12) 0.001(9) 0.018(9) -0.009(8)
C37 0.072(6) 0.025(7) 0.041(4) 0.014(4) 0.018(4) 0.010(7)
C39 0.066(5) 0.019(5) 0.052(7) 0.006(5) 0.020(5) 0.012(4)
C46 0.072(6) 0.020(4) 0.051(8) 0.007(5) 0.027(6) 0.003(5)
C49 0.067(5) 0.017(4) 0.043(4) 0.008(3) 0.022(4) 0.007(4)
S1S 0.069(5) 0.058(4) 0.095(5) 0.005(4) 0.036(5) 0.028(4)
O1S 0.068(9) 0.053(7) 0.086(8) 0.013(6) 0.040(7) 0.031(7)
C3S 0.076(9) 0.064(8) 0.096(7) -0.001(6) 0.034(8) 0.027(8)
C4S 0.076(8) 0.056(6) 0.101(8) 0.007(6) 0.032(8) 0.031(6)
S2T 0.069(4) 0.058(3) 0.095(5) 0.004(3) 0.038(4) 0.026(3)
O2T 0.070(8) 0.048(7) 0.084(8) 0.014(6) 0.041(6) 0.033(6)
C1S 0.076(8) 0.061(6) 0.099(8) -0.004(6) 0.034(7) 0.026(6)
C2S 0.075(8) 0.064(8) 0.100(8) 0.005(6) 0.023(7) 0.038(7)
S3 0.072(3) 0.051(2) 0.058(2) -0.0010(18) 0.036(2) 0.0231(19)
O1 0.068(5) 0.036(5) 0.057(5) 0.011(4) 0.037(4) 0.020(5)
C38 0.085(9) 0.046(9) 0.127(14) -0.002(9) 0.017(9) 0.008(8)
C47 0.085(9) 0.046(9) 0.127(14) -0.002(9) 0.017(9) 0.008(8)
C48 0.085(9) 0.046(9) 0.127(14) -0.002(9) 0.017(9) 0.008(8)

loop_
_atom_type_symbol
_atom_type_description
_atom_type_scat_dispersion_real
_atom_type_scat_dispersion_imag
_atom_type_scat_source
C C 0.0033 0.0016 'International Tables Vol C Tables 4.2.6.8 and 6.1.1.4'
H H 0.0000 0.0000 'International Tables Vol C Tables 4.2.6.8 and 6.1.1.4'
Au Au -2.0133 8.8022 'International Tables Vol C Tables 4.2.6.8 and 6.1.1.4'
Br Br -0.2901 2.4595 'International Tables Vol C Tables 4.2.6.8 and 6.1.1.4'
Cl Cl 0.1484 0.1585 'International Tables Vol C Tables 4.2.6.8 and 6.1.1.4'
N N 0.0061 0.0033 'International Tables Vol C Tables 4.2.6.8 and 6.1.1.4'
O O 0.0106 0.0060 'International Tables Vol C Tables 4.2.6.8 and 6.1.1.4'
S S 0.1246 0.1234 'International Tables Vol C Tables 4.2.6.8 and 6.1.1.4'

loop_
_geom_angle_atom_site_label_1
_geom_angle_atom_site_label_2
_geom_angle_atom_site_label_3
_geom_angle
_geom_angle_site_symmetry_1
_geom_angle_site_symmetry_3
_geom_angle_publ_flag
C1 Au1 S1 85.9(3) . . ?
C1 Au1 S2 86.0(3) . . ?
S1 Au1 S2 171.71(10) . . ?
C1 Au1 Cl1 178.2(7) . . ?
S1 Au1 Cl1 95.7(6) . . ?
S2 Au1 Cl1 92.4(6) . . ?
C1 Au1 Br1 176.1(8) . . ?
S1 Au1 Br1 93.3(7) . . ?
S2 Au1 Br1 94.9(7) . . ?
C11 S1 Au1 99.9(4) . . ?
C18 S2 Au1 97.8(4) . . ?
C11 N1 C12 118.4(8) . . ?
C18 N2 C19 125.3(9) . . ?
C18 N2 H2 117.4 . . ?
C19 N2 H2 117.4 . . ?
C6 C1 C2 122.2(9) . . ?
C6 C1 Au1 119.6(7) . . ?
C2 C1 Au1 118.2(7) . . ?
C1 C2 C3 117.6(9) . . ?
C1 C2 C18 118.5(9) . . ?
C3 C2 C18 123.9(9) . . ?
C4 C3 C2 122.3(10) . . ?
C4 C3 H3 118.9 . . ?
C2 C3 H3 118.9 . . ?
C3 C4 C5 117.6(9) . . ?
C3 C4 C7 121.4(8) . . ?
C5 C4 C7 121.1(9) . . ?
C4 C5 C6 122.2(10) . . ?
C4 C5 H5 118.9 . . ?
C6 C5 H5 118.9 . . ?
C1 C6 C5 118.2(9) . . ?
C1 C6 C11 119.7(9) . . ?
C5 C6 C11 122.1(9) . . ?
C9 C7 C10 110.1(6) . . ?
C9 C7 C8 109.5(5) . . ?
C10 C7 C8 108.9(5) . . ?
C9 C7 C4 107.5(7) . . ?
C10 C7 C4 108.2(7) . . ?
C8 C7 C4 112.6(7) . . ?
C7 C8 H8A 109.5 . . ?
C7 C8 H8B 109.5 . . ?
H8A C8 H8B 109.5 . . ?
C7 C8 H8C 109.5 . . ?
H8A C8 H8C 109.5 . . ?
H8B C8 H8C 109.5 . . ?
C7 C9 H9A 109.5 . . ?
C7 C9 H9B 109.5 . . ?
H9A C9 H9B 109.5 . . ?
C7 C9 H9C 109.5 . . ?
H9A C9 H9C 109.5 . . ?
H9B C9 H9C 109.5 . . ?
C7 C10 H10D 109.5 . . ?
C7 C10 H10E 109.5 . . ?
H10D C10 H10E 109.5 . . ?
C7 C10 H10F 109.5 . . ?
H10D C10 H10F 109.5 . . ?
H10E C10 H10F 109.5 . . ?
N1 C11 C6 122.1(9) . . ?
N1 C11 S1 123.1(8) . . ?
C6 C11 S1 114.8(7) . . ?
C17 C12 C13 122.9(11) . . ?
C17 C12 N1 118.6(8) . . ?
C13 C12 N1 118.3(9) . . ?
C14 C13 C12 116.6(11) . . ?
C14 C13 C25 120.3(16) . . ?
C12 C13 C25 123.0(16) . . ?
C14 C13 C25T 121.2(19) . . ?
C12 C13 C25T 122(2) . . ?
C15 C14 C13 122.4(11) . . ?
C15 C14 H14 118.8 . . ?
C13 C14 H14 118.8 . . ?
C16 C15 C14 119.7(11) . . ?
C16 C15 H15 120.2 . . ?
C14 C15 H15 120.2 . . ?
C15 C16 C17 121.0(11) . . ?
C15 C16 H16 119.5 . . ?
C17 C16 H16 119.5 . . ?
C12 C17 C16 117.2(10) . . ?
C12 C17 C28 122.1(9) . . ?
C16 C17 C28 120.6(10) . . ?
N2 C18 C2 122.3(9) . . ?
N2 C18 S2 118.6(8) . . ?
C2 C18 S2 119.1(7) . . ?
C20 C19 C24 122.5(11) . . ?
C20 C19 N2 119.6(10) . . ?
C24 C19 N2 117.7(10) . . ?
C19 C20 C21 118.1(11) . . ?
C19 C20 C31 121(3) . . ?
C21 C20 C31 120(3) . . ?
C19 C20 C31T 120(3) . . ?
C21 C20 C31T 121(3) . . ?
C20 C21 C22 120.1(12) . . ?
C20 C21 H21 119.9 . . ?
C22 C21 H21 119.9 . . ?
C23 C22 C21 120.9(12) . . ?
C23 C22 H22 119.5 . . ?
C21 C22 H22 119.5 . . ?
C22 C23 C24 120.5(11) . . ?
C22 C23 H23 119.8 . . ?
C24 C23 H23 119.8 . . ?
C19 C24 C23 117.8(11) . . ?
C19 C24 C34 121.2(10) . . ?
C23 C24 C34 121.0(10) . . ?
C13 C25 C27 113(2) . . ?
C13 C25 C26 109.6(16) . . ?
C27 C25 C26 112.2(19) . . ?
C13 C25 H25 107.3 . . ?
C27 C25 H25 107.3 . . ?
C26 C25 H25 107.3 . . ?
C27T C25T C13 115(2) . . ?
C27T C25T C26T 112(3) . . ?
C13 C25T C26T 109(2) . . ?
C27T C25T H25T 106.9 . . ?
C13 C25T H25T 106.9 . . ?
C26T C25T H25T 106.9 . . ?
C25 C26 H26G 109.5 . . ?
C25 C26 H26H 109.5 . . ?
H26G C26 H26H 109.5 . . ?
C25 C26 H26I 109.5 . . ?
H26G C26 H26I 109.5 . . ?
H26H C26 H26I 109.5 . . ?
C25T C26T H26J 109.5 . . ?
C25T C26T H26K 109.5 . . ?
H26J C26T H26K 109.5 . . ?
C25T C26T H26L 109.5 . . ?
H26J C26T H26L 109.5 . . ?
H26K C26T H26L 109.5 . . ?
C25 C27 H27G 109.5 . . ?
C25 C27 H27H 109.5 . . ?
H27G C27 H27H 109.5 . . ?
C25 C27 H27I 109.5 . . ?
H27G C27 H27I 109.5 . . ?
H27H C27 H27I 109.5 . . ?
C25T C27T H27J 109.5 . . ?
C25T C27T H27K 109.5 . . ?
H27J C27T H27K 109.5 . . ?
C25T C27T H27L 109.5 . . ?
H27J C27T H27L 109.5 . . ?
H27K C27T H27L 109.5 . . ?
C30 C28 C17 112.6(9) . . ?
C30 C28 C29 111.0(9) . . ?
C17 C28 C29 111.3(10) . . ?
C30 C28 H28 107.2 . . ?
C17 C28 H28 107.2 . . ?
C29 C28 H28 107.2 . . ?
C28 C29 H29G 109.5 . . ?
C28 C29 H29H 109.5 . . ?
H29G C29 H29H 109.5 . . ?
C28 C29 H29I 109.5 . . ?
H29G C29 H29I 109.5 . . ?
H29H C29 H29I 109.5 . . ?
C28 C30 H30G 109.5 . . ?
C28 C30 H30H 109.5 . . ?
H30G C30 H30H 109.5 . . ?
C28 C30 H30I 109.5 . . ?
H30G C30 H30I 109.5 . . ?
H30H C30 H30I 109.5 . . ?
C20 C31 C33 113(3) . . ?
C20 C31 C32 115(3) . . ?
C33 C31 C32 105(4) . . ?
C20 C31 H31 107.7 . . ?
C33 C31 H31 107.7 . . ?
C32 C31 H31 107.7 . . ?
C32T C31T C33T 116(5) . . ?
C32T C31T C20 108(3) . . ?
C33T C31T C20 105(4) . . ?
C32T C31T H31T 109.4 . . ?
C33T C31T H31T 109.4 . . ?
C20 C31T H31T 109.4 . . ?
C31 C32 H32D 109.5 . . ?
C31 C32 H32E 109.5 . . ?
H32D C32 H32E 109.5 . . ?
C31 C32 H32F 109.5 . . ?
H32D C32 H32F 109.5 . . ?
H32E C32 H32F 109.5 . . ?
C31T C32T H32G 109.5 . . ?
C31T C32T H32H 109.5 . . ?
H32G C32T H32H 109.5 . . ?
C31T C32T H32I 109.5 . . ?
H32G C32T H32I 109.5 . . ?
H32H C32T H32I 109.5 . . ?
C31 C33 H33D 109.5 . . ?
C31 C33 H33E 109.5 . . ?
H33D C33 H33E 109.5 . . ?
C31 C33 H33F 109.5 . . ?
H33D C33 H33F 109.5 . . ?
H33E C33 H33F 109.5 . . ?
C31T C33T H33G 109.5 . . ?
C31T C33T H33H 109.5 . . ?
H33G C33T H33H 109.5 . . ?
C31T C33T H33I 109.5 . . ?
H33G C33T H33I 109.5 . . ?
H33H C33T H33I 109.5 . . ?
C35 C34 C36 111.0(11) . . ?
C35 C34 C24 109.4(11) . . ?
C36 C34 C24 113.9(10) . . ?
C35 C34 H34 107.4 . . ?
C36 C34 H34 107.4 . . ?
C24 C34 H34 107.4 . . ?
C34 C35 H35D 109.5 . . ?
C34 C35 H35E 109.5 . . ?
H35D C35 H35E 109.5 . . ?
C34 C35 H35F 109.5 . . ?
H35D C35 H35F 109.5 . . ?
H35E C35 H35F 109.5 . . ?
C34 C36 H36D 109.5 . . ?
C34 C36 H36E 109.5 . . ?
H36D C36 H36E 109.5 . . ?
C34 C36 H36F 109.5 . . ?
H36D C36 H36F 109.5 . . ?
H36E C36 H36F 109.5 . . ?
C1A Au1A S1A 85.8(3) . . ?
C1A Au1A S2A 85.9(3) . . ?
S1A Au1A S2A 171.67(9) . . ?
C1A Au1A Cl1A 176.1(4) . . ?
S1A Au1A Cl1A 91.9(4) . . ?
S2A Au1A Cl1A 96.4(4) . . ?
C1A Au1A Br1A 174.7(5) . . ?
S1A Au1A Br1A 94.6(6) . . ?
S2A Au1A Br1A 93.7(6) . . ?
C11A S1A Au1A 99.5(3) . . ?
C18A S2A Au1A 97.9(4) . . ?
C11A N1A C12A 118.4(9) . . ?
C18A N2A C19A 125.8(9) . . ?
C18A N2A H2A 117.1 . . ?
C19A N2A H2A 117.1 . . ?
C6A C1A C2A 120.1(9) . . ?
C6A C1A Au1A 120.0(8) . . ?
C2A C1A Au1A 119.8(8) . . ?
C3A C2A C1A 120.0(10) . . ?
C3A C2A C18A 123.3(9) . . ?
C1A C2A C18A 116.7(9) . . ?
C4A C3A C2A 121.3(10) . . ?
C4A C3A H3A 119.4 . . ?
C2A C3A H3A 119.4 . . ?
C3A C4A C5A 118.0(9) . . ?
C3A C4A C7A 123.6(10) . . ?
C5A C4A C7A 117.9(9) . . ?
C3A C4A C49 117.7(15) . . ?
C5A C4A C49 123.2(15) . . ?
C6A C5A C4A 120.4(10) . . ?
C6A C5A H5A 119.8 . . ?
C4A C5A H5A 119.8 . . ?
C1A C6A C5A 120.1(10) . . ?
C1A C6A C11A 119.8(9) . . ?
C5A C6A C11A 120.1(10) . . ?
C8A C7A C9A 109.2(6) . . ?
C8A C7A C10A 109.1(6) . . ?
C9A C7A C10A 109.6(6) . . ?
C8A C7A C4A 110.8(9) . . ?
C9A C7A C4A 110.2(9) . . ?
C10A C7A C4A 107.9(10) . . ?
C7A C8A H8AA 109.5 . . ?
C7A C8A H8AB 109.5 . . ?
H8AA C8A H8AB 109.5 . . ?
C7A C8A H8AC 109.5 . . ?
H8AA C8A H8AC 109.5 . . ?
H8AB C8A H8AC 109.5 . . ?
C7A C9A H9AA 109.5 . . ?
C7A C9A H9AB 109.5 . . ?
H9AA C9A H9AB 109.5 . . ?
C7A C9A H9AC 109.5 . . ?
H9AA C9A H9AC 109.5 . . ?
H9AB C9A H9AC 109.5 . . ?
C7A C10A H10A 109.5 . . ?
C7A C10A H10B 109.5 . . ?
H10A C10A H10B 109.5 . . ?
C7A C10A H10C 109.5 . . ?
H10A C10A H10C 109.5 . . ?
H10B C10A H10C 109.5 . . ?
N1A C11A C6A 123.3(9) . . ?
N1A C11A S1A 122.2(8) . . ?
C6A C11A S1A 114.5(8) . . ?
C17A C12A C13A 121.1(11) . . ?
C17A C12A N1A 121.3(8) . . ?
C13A C12A N1A 117.5(10) . . ?
C12A C13A C14A 118.3(11) . . ?
C12A C13A C25B 121.7(17) . . ?
C14A C13A C25B 119.7(17) . . ?
C12A C13A C25A 121.3(15) . . ?
C14A C13A C25A 119.9(14) . . ?
C15A C14A C13A 121.1(10) . . ?
C15A C14A H14A 119.5 . . ?
C13A C14A H14A 119.4 . . ?
C14A C15A C16A 118.9(10) . . ?
C14A C15A H15A 120.6 . . ?
C16A C15A H15A 120.6 . . ?
C17A C16A C15A 121.6(10) . . ?
C17A C16A H16A 119.2 . . ?
C15A C16A H16A 119.2 . . ?
C16A C17A C12A 118.9(10) . . ?
C16A C17A C28B 116(3) . . ?
C12A C17A C28B 122(3) . . ?
C16A C17A C28A 120.7(10) . . ?
C12A C17A C28A 120.2(10) . . ?
N2A C18A C2A 120.7(9) . . ?
N2A C18A S2A 119.9(8) . . ?
C2A C18A S2A 119.5(7) . . ?
C24A C19A C20A 123.4(10) . . ?
C24A C19A N2A 117.6(10) . . ?
C20A C19A N2A 119.0(10) . . ?
C21A C20A C19A 117.7(11) . . ?
C21A C20A C31A 120.6(11) . . ?
C19A C20A C31A 121.7(10) . . ?
C22A C21A C20A 120.5(12) . . ?
C22A C21A H21A 119.7 . . ?
C20A C21A H21A 119.7 . . ?
C23A C22A C21A 119.2(12) . . ?
C23A C22A H22A 120.4 . . ?
C21A C22A H22A 120.4 . . ?
C24A C23A C22A 122.7(12) . . ?
C24A C23A H23A 118.7 . . ?
C22A C23A H23A 118.7 . . ?
C23A C24A C19A 116.4(11) . . ?
C23A C24A C34A 122.1(11) . . ?
C19A C24A C34A 121.5(11) . . ?
C27A C25A C26A 112.8(18) . . ?
C27A C25A C13A 112.4(18) . . ?
C26A C25A C13A 108.9(16) . . ?
C27A C25A H25A 107.5 . . ?
C26A C25A H25A 107.5 . . ?
C13A C25A H25A 107.5 . . ?
C26B C25B C27B 111(2) . . ?
C26B C25B C13A 114(2) . . ?
C27B C25B C13A 110(2) . . ?
C26B C25B H25B 107.3 . . ?
C27B C25B H25B 107.3 . . ?
C13A C25B H25B 107.3 . . ?
C25A C26A H26A 109.5 . . ?
C25A C26A H26B 109.5 . . ?
H26A C26A H26B 109.5 . . ?
C25A C26A H26C 109.5 . . ?
H26A C26A H26C 109.5 . . ?
H26B C26A H26C 109.5 . . ?
C25B C26B H26D 109.5 . . ?
C25B C26B H26E 109.5 . . ?
H26D C26B H26E 109.5 . . ?
C25B C26B H26F 109.5 . . ?
H26D C26B H26F 109.5 . . ?
H26E C26B H26F 109.5 . . ?
C25A C27A H27A 109.5 . . ?
C25A C27A H27B 109.5 . . ?
H27A C27A H27B 109.5 . . ?
C25A C27A H27C 109.5 . . ?
H27A C27A H27C 109.5 . . ?
H27B C27A H27C 109.5 . . ?
C25B C27B H27D 109.5 . . ?
C25B C27B H27E 109.5 . . ?
H27D C27B H27E 109.5 . . ?
C25B C27B H27F 109.5 . . ?
H27D C27B H27F 109.5 . . ?
H27E C27B H27F 109.5 . . ?
C30A C28A C17A 110.5(11) . . ?
C30A C28A C29A 109.7(11) . . ?
C17A C28A C29A 110.6(11) . . ?
C30A C28A H28A 108.7 . . ?
C17A C28A H28A 108.7 . . ?
C29A C28A H28A 108.7 . . ?
C30B C28B C17A 113(4) . . ?
C30B C28B C29B 112(4) . . ?
C17A C28B C29B 105(4) . . ?
C30B C28B H28B 109.3 . . ?
C17A C28B H28B 109.3 . . ?
C29B C28B H28B 109.3 . . ?
C28A C29A H29A 109.5 . . ?
C28A C29A H29B 109.5 . . ?
H29A C29A H29B 109.5 . . ?
C28A C29A H29C 109.5 . . ?
H29A C29A H29C 109.5 . . ?
H29B C29A H29C 109.5 . . ?
C28B C29B H29D 109.5 . . ?
C28B C29B H29E 109.5 . . ?
H29D C29B H29E 109.5 . . ?
C28B C29B H29F 109.5 . . ?
H29D C29B H29F 109.5 . . ?
H29E C29B H29F 109.5 . . ?
C28A C30A H30A 109.5 . . ?
C28A C30A H30B 109.5 . . ?
H30A C30A H30B 109.5 . . ?
C28A C30A H30C 109.5 . . ?
H30A C30A H30C 109.5 . . ?
H30B C30A H30C 109.5 . . ?
C28B C30B H30D 109.5 . . ?
C28B C30B H30E 109.5 . . ?
H30D C30B H30E 109.5 . . ?
C28B C30B H30F 109.5 . . ?
H30D C30B H30F 109.5 . . ?
H30E C30B H30F 109.5 . . ?
C33A C31A C20A 115.1(12) . . ?
C33A C31A C32A 110.5(11) . . ?
C20A C31A C32A 110.9(11) . . ?
C33A C31A H31A 106.6 . . ?
C20A C31A H31A 106.6 . . ?
C32A C31A H31A 106.6 . . ?
C31A C32A H32A 109.5 . . ?
C31A C32A H32B 109.5 . . ?
H32A C32A H32B 109.5 . . ?
C31A C32A H32C 109.5 . . ?
H32A C32A H32C 109.5 . . ?
H32B C32A H32C 109.5 . . ?
C31A C33A H33A 109.5 . . ?
C31A C33A H33B 109.5 . . ?
H33A C33A H33B 109.5 . . ?
C31A C33A H33C 109.5 . . ?
H33A C33A H33C 109.5 . . ?
H33B C33A H33C 109.5 . . ?
C36A C34A C24A 111.2(11) . . ?
C36A C34A C35A 108.2(12) . . ?
C24A C34A C35A 110.3(12) . . ?
C36A C34A H34A 109.1 . . ?
C24A C34A H34A 109.1 . . ?
C35A C34A H34A 109.1 . . ?
C34A C35A H35A 109.5 . . ?
C34A C35A H35B 109.5 . . ?
H35A C35A H35B 109.5 . . ?
C34A C35A H35C 109.5 . . ?
H35A C35A H35C 109.5 . . ?
H35B C35A H35C 109.5 . . ?
C34A C36A H36A 109.5 . . ?
C34A C36A H36B 109.5 . . ?
H36A C36A H36B 109.5 . . ?
C34A C36A H36C 109.5 . . ?
H36A C36A H36C 109.5 . . ?
H36B C36A H36C 109.5 . . ?
C49 C37 H37A 109.5 . . ?
C49 C37 H37B 109.5 . . ?
H37A C37 H37B 109.5 . . ?
C49 C37 H37C 109.5 . . ?
H37A C37 H37C 109.5 . . ?
H37B C37 H37C 109.5 . . ?
C49 C39 H39A 109.5 . . ?
C49 C39 H39B 109.5 . . ?
H39A C39 H39B 109.5 . . ?
C49 C39 H39C 109.5 . . ?
H39A C39 H39C 109.5 . . ?
H39B C39 H39C 109.5 . . ?
C49 C46 H46A 109.5 . . ?
C49 C46 H46B 109.5 . . ?
H46A C46 H46B 109.5 . . ?
C49 C46 H46C 109.5 . . ?
H46A C46 H46C 109.5 . . ?
H46B C46 H46C 109.5 . . ?
C37 C49 C39 108(2) . . ?
C37 C49 C46 111(2) . . ?
C39 C49 C46 109(2) . . ?
C37 C49 C4A 109(3) . . ?
C39 C49 C4A 116(2) . . ?
C46 C49 C4A 104(2) . . ?
O1S S1S C4S 104(2) . . ?
O1S S1S C3S 102(2) . . ?
C4S S1S C3S 91.9(18) . . ?
S1S C3S H3SA 109.5 . . ?
S1S C3S H3SB 109.5 . . ?
H3SA C3S H3SB 109.5 . . ?
S1S C3S H3SC 109.5 . . ?
H3SA C3S H3SC 109.5 . . ?
H3SB C3S H3SC 109.5 . . ?
S1S C4S H4SA 109.5 . . ?
S1S C4S H4SB 109.5 . . ?
H4SA C4S H4SB 109.5 . . ?
S1S C4S H4SC 109.5 . . ?
H4SA C4S H4SC 109.5 . . ?
H4SB C4S H4SC 109.5 . . ?
O2T S2T C2S 104.4(17) . . ?
O2T S2T C1S 103.2(15) . . ?
C2S S2T C1S 92.4(15) . . ?
S2T C1S H1SA 109.5 . . ?
S2T C1S H1SB 109.5 . . ?
H1SA C1S H1SB 109.5 . . ?
S2T C1S H1SC 109.5 . . ?
H1SA C1S H1SC 109.5 . . ?
H1SB C1S H1SC 109.5 . . ?
S2T C2S H2SA 109.5 . . ?
S2T C2S H2SB 109.5 . . ?
H2SA C2S H2SB 109.5 . . ?
S2T C2S H2SC 109.5 . . ?
H2SA C2S H2SC 109.5 . . ?
H2SB C2S H2SC 109.5 . . ?
O1 S3 C48 103.1(17) . . ?
O1 S3 C47 106.6(16) . . ?
O1 S3 C38 107.1(7) . . ?
C47 S3 C38 86.2(13) . . ?
S3 C38 H38A 109.5 . . ?
S3 C38 H38B 109.5 . . ?
H38A C38 H38B 109.5 . . ?
S3 C38 H38C 109.5 . . ?
H38A C38 H38C 109.5 . . ?
H38B C38 H38C 109.5 . . ?
S3 C47 H47A 109.5 . . ?
S3 C47 H47B 109.5 . . ?
H47A C47 H47B 109.5 . . ?
S3 C47 H47C 109.5 . . ?
H47A C47 H47C 109.5 . . ?
H47B C47 H47C 109.5 . . ?
S3 C48 H48A 109.5 . . ?
S3 C48 H48B 109.5 . . ?
H48A C48 H48B 109.5 . . ?
S3 C48 H48C 109.5 . . ?
H48A C48 H48C 109.5 . . ?
H48B C48 H48C 109.5 . . ?

loop_
_geom_bond_atom_site_label_1
_geom_bond_atom_site_label_2
_geom_bond_distance
_geom_bond_site_symmetry_2
_geom_bond_publ_flag
Au1 C1 2.021(9) . ?
Au1 S1 2.298(3) . ?
Au1 S2 2.328(3) . ?
Au1 Cl1 2.34(2) . ?
Au1 Br1 2.48(3) . ?
S1 C11 1.797(9) . ?
S2 C18 1.733(10) . ?
N1 C11 1.264(12) . ?
N1 C12 1.455(14) . ?
N2 C18 1.313(12) . ?
N2 C19 1.433(13) . ?
N2 H2 0.8800 . ?
C1 C6 1.385(13) . ?
C1 C2 1.395(13) . ?
C2 C3 1.418(13) . ?
C2 C18 1.451(13) . ?
C3 C4 1.391(14) . ?
C3 H3 0.9500 . ?
C4 C5 1.396(13) . ?
C4 C7 1.541(12) . ?
C5 C6 1.408(13) . ?
C5 H5 0.9500 . ?
C6 C11 1.477(13) . ?
C7 C9 1.531(8) . ?
C7 C10 1.534(8) . ?
C7 C8 1.538(8) . ?
C8 H8A 0.9800 . ?
C8 H8B 0.9800 . ?
C8 H8C 0.9800 . ?
C9 H9A 0.9800 . ?
C9 H9B 0.9800 . ?
C9 H9C 0.9800 . ?
C10 H10D 0.9800 . ?
C10 H10E 0.9800 . ?
C10 H10F 0.9800 . ?
C12 C17 1.384(13) . ?
C12 C13 1.398(12) . ?
C13 C14 1.384(15) . ?
C13 C25 1.515(19) . ?
C13 C25T 1.52(2) . ?
C14 C15 1.373(16) . ?
C14 H14 0.9500 . ?
C15 C16 1.366(15) . ?
C15 H15 0.9500 . ?
C16 C17 1.410(14) . ?
C16 H16 0.9500 . ?
C17 C28 1.511(14) . ?
C19 C20 1.379(15) . ?
C19 C24 1.387(14) . ?
C20 C21 1.384(16) . ?
C20 C31 1.46(4) . ?
C20 C31T 1.64(4) . ?
C21 C22 1.386(16) . ?
C21 H21 0.9500 . ?
C22 C23 1.359(16) . ?
C22 H22 0.9500 . ?
C23 C24 1.393(15) . ?
C23 H23 0.9500 . ?
C24 C34 1.542(15) . ?
C25 C27 1.52(2) . ?
C25 C26 1.54(2) . ?
C25 H25 1.0000 . ?
C25T C27T 1.52(2) . ?
C25T C26T 1.54(2) . ?
C25T H25T 1.0000 . ?
C26 H26G 0.9800 . ?
C26 H26H 0.9800 . ?
C26 H26I 0.9800 . ?
C26T H26J 0.9800 . ?
C26T H26K 0.9800 . ?
C26T H26L 0.9800 . ?
C27 H27G 0.9800 . ?
C27 H27H 0.9800 . ?
C27 H27I 0.9800 . ?
C27T H27J 0.9800 . ?
C27T H27K 0.9800 . ?
C27T H27L 0.9800 . ?
C28 C30 1.507(15) . ?
C28 C29 1.562(13) . ?
C28 H28 1.0000 . ?
C29 H29G 0.9800 . ?
C29 H29H 0.9800 . ?
C29 H29I 0.9800 . ?
C30 H30G 0.9800 . ?
C30 H30H 0.9800 . ?
C30 H30I 0.9800 . ?
C31 C33 1.59(5) . ?
C31 C32 1.62(5) . ?
C31 H31 1.0000 . ?
C31T C32T 1.48(6) . ?
C31T C33T 1.54(6) . ?
C31T H31T 1.0000 . ?
C32 H32D 0.9800 . ?
C32 H32E 0.9800 . ?
C32 H32F 0.9800 . ?
C32T H32G 0.9800 . ?
C32T H32H 0.9800 . ?
C32T H32I 0.9800 . ?
C33 H33D 0.9800 . ?
C33 H33E 0.9800 . ?
C33 H33F 0.9800 . ?
C33T H33G 0.9800 . ?
C33T H33H 0.9800 . ?
C33T H33I 0.9800 . ?
C34 C35 1.497(16) . ?
C34 C36 1.539(15) . ?
C34 H34 1.0000 . ?
C35 H35D 0.9800 . ?
C35 H35E 0.9800 . ?
C35 H35F 0.9800 . ?
C36 H36D 0.9800 . ?
C36 H36E 0.9800 . ?
C36 H36F 0.9800 . ?
Au1A C1A 2.001(10) . ?
Au1A S1A 2.297(3) . ?
Au1A S2A 2.340(3) . ?
Au1A Cl1A 2.399(14) . ?
Au1A Br1A 2.43(2) . ?
S1A C11A 1.793(10) . ?
S2A C18A 1.716(10) . ?
N1A C11A 1.278(12) . ?
N1A C12A 1.428(13) . ?
N2A C18A 1.318(12) . ?
N2A C19A 1.443(12) . ?
N2A H2A 0.8800 . ?
C1A C6A 1.370(14) . ?
C1A C2A 1.396(13) . ?
C2A C3A 1.385(13) . ?
C2A C18A 1.485(13) . ?
C3A C4A 1.384(14) . ?
C3A H3A 0.9500 . ?
C4A C5A 1.420(14) . ?
C4A C7A 1.548(12) . ?
C4A C49 1.552(19) . ?
C5A C6A 1.396(14) . ?
C5A H5A 0.9500 . ?
C6A C11A 1.473(13) . ?
C7A C8A 1.537(8) . ?
C7A C9A 1.537(8) . ?
C7A C10A 1.538(8) . ?
C8A H8AA 0.9800 . ?
C8A H8AB 0.9800 . ?
C8A H8AC 0.9800 . ?
C9A H9AA 0.9800 . ?
C9A H9AB 0.9800 . ?
C9A H9AC 0.9800 . ?
C10A H10A 0.9800 . ?
C10A H10B 0.9800 . ?
C10A H10C 0.9800 . ?
C12A C17A 1.391(14) . ?
C12A C13A 1.398(12) . ?
C13A C14A 1.407(15) . ?
C13A C25B 1.55(2) . ?
C13A C25A 1.555(19) . ?
C14A C15A 1.387(15) . ?
C14A H14A 0.9500 . ?
C15A C16A 1.388(14) . ?
C15A H15A 0.9500 . ?
C16A C17A 1.388(14) . ?
C16A H16A 0.9500 . ?
C17A C28B 1.53(3) . ?
C17A C28A 1.537(14) . ?
C19A C24A 1.397(14) . ?
C19A C20A 1.404(15) . ?
C20A C21A 1.403(16) . ?
C20A C31A 1.514(15) . ?
C21A C22A 1.396(17) . ?
C21A H21A 0.9500 . ?
C22A C23A 1.392(17) . ?
C22A H22A 0.9500 . ?
C23A C24A 1.389(15) . ?
C23A H23A 0.9500 . ?
C24A C34A 1.529(16) . ?
C25A C27A 1.53(2) . ?
C25A C26A 1.54(2) . ?
C25A H25A 1.0000 . ?
C25B C26B 1.53(2) . ?
C25B C27B 1.54(2) . ?
C25B H25B 1.0000 . ?
C26A H26A 0.9800 . ?
C26A H26B 0.9800 . ?
C26A H26C 0.9800 . ?
C26B H26D 0.9800 . ?
C26B H26E 0.9800 . ?
C26B H26F 0.9800 . ?
C27A H27A 0.9800 . ?
C27A H27B 0.9800 . ?
C27A H27C 0.9800 . ?
C27B H27D 0.9800 . ?
C27B H27E 0.9800 . ?
C27B H27F 0.9800 . ?
C28A C30A 1.527(17) . ?
C28A C29A 1.546(17) . ?
C28A H28A 1.0000 . ?
C28B C30B 1.52(3) . ?
C28B C29B 1.55(3) . ?
C28B H28B 1.0000 . ?
C29A H29A 0.9800 . ?
C29A H29B 0.9800 . ?
C29A H29C 0.9800 . ?
C29B H29D 0.9800 . ?
C29B H29E 0.9800 . ?
C29B H29F 0.9800 . ?
C30A H30A 0.9800 . ?
C30A H30B 0.9800 . ?
C30A H30C 0.9800 . ?
C30B H30D 0.9800 . ?
C30B H30E 0.9800 . ?
C30B H30F 0.9800 . ?
C31A C33A 1.500(17) . ?
C31A C32A 1.529(17) . ?
C31A H31A 1.0000 . ?
C32A H32A 0.9800 . ?
C32A H32B 0.9800 . ?
C32A H32C 0.9800 . ?
C33A H33A 0.9800 . ?
C33A H33B 0.9800 . ?
C33A H33C 0.9800 . ?
C34A C36A 1.526(17) . ?
C34A C35A 1.544(18) . ?
C34A H34A 1.0000 . ?
C35A H35A 0.9800 . ?
C35A H35B 0.9800 . ?
C35A H35C 0.9800 . ?
C36A H36A 0.9800 . ?
C36A H36B 0.9800 . ?
C36A H36C 0.9800 . ?
C37 C49 1.541(19) . ?
C37 H37A 0.9800 . ?
C37 H37B 0.9800 . ?
C37 H37C 0.9800 . ?
C39 C49 1.542(19) . ?
C39 H39A 0.9800 . ?
C39 H39B 0.9800 . ?
C39 H39C 0.9800 . ?
C46 C49 1.55(2) . ?
C46 H46A 0.9800 . ?
C46 H46B 0.9800 . ?
C46 H46C 0.9800 . ?
S1S O1S 1.494(10) . ?
S1S C4S 1.79(2) . ?
S1S C3S 1.82(2) . ?
C3S H3SA 0.9800 . ?
C3S H3SB 0.9800 . ?
C3S H3SC 0.9800 . ?
C4S H4SA 0.9800 . ?
C4S H4SB 0.9800 . ?
C4S H4SC 0.9800 . ?
S2T O2T 1.494(10) . ?
S2T C2S 1.79(2) . ?
S2T C1S 1.82(2) . ?
C1S H1SA 0.9800 . ?
C1S H1SB 0.9800 . ?
C1S H1SC 0.9800 . ?
C2S H2SA 0.9800 . ?
C2S H2SB 0.9800 . ?
C2S H2SC 0.9800 . ?
S3 O1 1.493(8) . ?
S3 C48 1.64(4) . ?
S3 C47 1.76(4) . ?
S3 C38 1.798(15) . ?
C38 H38A 0.9800 . ?
C38 H38B 0.9800 . ?
C38 H38C 0.9800 . ?
C47 H47A 0.9800 . ?
C47 H47B 0.9800 . ?
C47 H47C 0.9800 . ?
C48 H48A 0.9800 . ?
C48 H48B 0.9800 . ?
C48 H48C 0.9800 . ?

loop_
_geom_torsion_atom_site_label_1
_geom_torsion_atom_site_label_2
_geom_torsion_atom_site_label_3
_geom_torsion_atom_site_label_4
_geom_torsion
_geom_torsion_site_symmetry_1
_geom_torsion_site_symmetry_2
_geom_torsion_site_symmetry_3
_geom_torsion_site_symmetry_4
_geom_torsion_publ_flag
C6 C1 C2 C3 1.1(14) . . . . ?
Au1 C1 C2 C3 179.1(7) . . . . ?
C6 C1 C2 C18 178.4(8) . . . . ?
Au1 C1 C2 C18 -3.7(12) . . . . ?
C1 C2 C3 C4 -0.1(14) . . . . ?
C18 C2 C3 C4 -177.2(9) . . . . ?
C2 C3 C4 C5 -0.3(15) . . . . ?
C2 C3 C4 C7 -178.8(8) . . . . ?
C3 C4 C5 C6 -0.2(14) . . . . ?
C7 C4 C5 C6 178.3(8) . . . . ?
C2 C1 C6 C5 -1.6(14) . . . . ?
Au1 C1 C6 C5 -179.6(7) . . . . ?
C2 C1 C6 C11 177.6(8) . . . . ?
Au1 C1 C6 C11 -0.3(12) . . . . ?
C4 C5 C6 C1 1.2(14) . . . . ?
C4 C5 C6 C11 -178.0(9) . . . . ?
C3 C4 C7 C9 -107.7(10) . . . . ?
C5 C4 C7 C9 73.9(10) . . . . ?
C3 C4 C7 C10 133.4(9) . . . . ?
C5 C4 C7 C10 -45.0(11) . . . . ?
C3 C4 C7 C8 12.9(11) . . . . ?
C5 C4 C7 C8 -165.5(8) . . . . ?
C12 N1 C11 C6 -178.0(8) . . . . ?
C12 N1 C11 S1 2.3(13) . . . . ?
C1 C6 C11 N1 178.1(9) . . . . ?
C5 C6 C11 N1 -2.7(15) . . . . ?
C1 C6 C11 S1 -2.2(12) . . . . ?
C5 C6 C11 S1 177.0(7) . . . . ?
Au1 S1 C11 N1 -177.2(8) . . . . ?
Au1 S1 C11 C6 3.1(7) . . . . ?
C11 N1 C12 C17 -100.4(11) . . . . ?
C11 N1 C12 C13 84.7(12) . . . . ?
C17 C12 C13 C14 5.3(17) . . . . ?
N1 C12 C13 C14 179.9(10) . . . . ?
C17 C12 C13 C25 -178.4(14) . . . . ?
N1 C12 C13 C25 -3.8(19) . . . . ?
C17 C12 C13 C25T -168.2(17) . . . . ?
N1 C12 C13 C25T 6(2) . . . . ?
C12 C13 C14 C15 -1.3(19) . . . . ?
C25 C13 C14 C15 -177.7(15) . . . . ?
C25T C13 C14 C15 172.2(17) . . . . ?
C13 C14 C15 C16 -2(2) . . . . ?
C14 C15 C16 C17 1.1(19) . . . . ?
C13 C12 C17 C16 -6.0(17) . . . . ?
N1 C12 C17 C16 179.4(9) . . . . ?
C13 C12 C17 C28 177.4(11) . . . . ?
N1 C12 C17 C28 2.9(15) . . . . ?
C15 C16 C17 C12 2.7(17) . . . . ?
C15 C16 C17 C28 179.3(11) . . . . ?
C19 N2 C18 C2 171.2(9) . . . . ?
C19 N2 C18 S2 -8.8(13) . . . . ?
C1 C2 C18 N2 178.0(8) . . . . ?
C3 C2 C18 N2 -4.9(15) . . . . ?
C1 C2 C18 S2 -2.0(12) . . . . ?
C3 C2 C18 S2 175.1(7) . . . . ?
Au1 S2 C18 N2 -174.7(7) . . . . ?
Au1 S2 C18 C2 5.3(8) . . . . ?
C18 N2 C19 C20 97.4(13) . . . . ?
C18 N2 C19 C24 -86.3(12) . . . . ?
C24 C19 C20 C21 -1.1(18) . . . . ?
N2 C19 C20 C21 175.1(11) . . . . ?
C24 C19 C20 C31 -175(2) . . . . ?
N2 C19 C20 C31 2(3) . . . . ?
C24 C19 C20 C31T 173(2) . . . . ?
N2 C19 C20 C31T -11(3) . . . . ?
C19 C20 C21 C22 2(2) . . . . ?
C31 C20 C21 C22 175(2) . . . . ?
C31T C20 C21 C22 -172(2) . . . . ?
C20 C21 C22 C23 -2(2) . . . . ?
C21 C22 C23 C24 2(2) . . . . ?
C20 C19 C24 C23 0.8(16) . . . . ?
N2 C19 C24 C23 -175.5(9) . . . . ?
C20 C19 C24 C34 -180.0(10) . . . . ?
N2 C19 C24 C34 3.8(14) . . . . ?
C22 C23 C24 C19 -1.0(18) . . . . ?
C22 C23 C24 C34 179.7(11) . . . . ?
C14 C13 C25 C27 46(3) . . . . ?
C12 C13 C25 C27 -130(2) . . . . ?
C14 C13 C25 C26 -80(3) . . . . ?
C12 C13 C25 C26 104(2) . . . . ?
C14 C13 C25T C27T 71(4) . . . . ?
C12 C13 C25T C27T -116(3) . . . . ?
C14 C13 C25T C26T -55(3) . . . . ?
C12 C13 C25T C26T 118(3) . . . . ?
C12 C17 C28 C30 105.1(12) . . . . ?
C16 C17 C28 C30 -71.3(14) . . . . ?
C12 C17 C28 C29 -129.5(11) . . . . ?
C16 C17 C28 C29 54.1(14) . . . . ?
C19 C20 C31 C33 -112(4) . . . . ?
C21 C20 C31 C33 75(4) . . . . ?
C19 C20 C31 C32 127(3) . . . . ?
C21 C20 C31 C32 -46(5) . . . . ?
C19 C20 C31T C32T 112(4) . . . . ?
C21 C20 C31T C32T -74(5) . . . . ?
C19 C20 C31T C33T -125(4) . . . . ?
C21 C20 C31T C33T 49(5) . . . . ?
C19 C24 C34 C35 -82.0(14) . . . . ?
C23 C24 C34 C35 97.3(14) . . . . ?
C19 C24 C34 C36 153.2(11) . . . . ?
C23 C24 C34 C36 -27.6(15) . . . . ?
C6A C1A C2A C3A -1.0(15) . . . . ?
Au1A C1A C2A C3A -179.9(7) . . . . ?
C6A C1A C2A C18A 178.3(8) . . . . ?
Au1A C1A C2A C18A -0.6(12) . . . . ?
C1A C2A C3A C4A 0.4(16) . . . . ?
C18A C2A C3A C4A -178.8(10) . . . . ?
C2A C3A C4A C5A 1.1(17) . . . . ?
C2A C3A C4A C7A 172.9(10) . . . . ?
C2A C3A C4A C49 -166.9(17) . . . . ?
C3A C4A C5A C6A -2.1(17) . . . . ?
C7A C4A C5A C6A -174.4(9) . . . . ?
C49 C4A C5A C6A 165.2(18) . . . . ?
C2A C1A C6A C5A -0.1(15) . . . . ?
Au1A C1A C6A C5A 178.8(7) . . . . ?
C2A C1A C6A C11A 178.8(8) . . . . ?
Au1A C1A C6A C11A -2.3(13) . . . . ?
C4A C5A C6A C1A 1.6(16) . . . . ?
C4A C5A C6A C11A -177.2(10) . . . . ?
C3A C4A C7A C8A 18.4(15) . . . . ?
C5A C4A C7A C8A -169.8(10) . . . . ?
C3A C4A C7A C9A -102.6(13) . . . . ?
C5A C4A C7A C9A 69.2(13) . . . . ?
C3A C4A C7A C10A 137.8(12) . . . . ?
C5A C4A C7A C10A -50.4(13) . . . . ?
C12A N1A C11A C6A -178.1(8) . . . . ?
C12A N1A C11A S1A 1.6(13) . . . . ?
C1A C6A C11A N1A 177.2(9) . . . . ?
C5A C6A C11A N1A -3.9(15) . . . . ?
C1A C6A C11A S1A -2.5(12) . . . . ?
C5A C6A C11A S1A 176.4(7) . . . . ?
Au1A S1A C11A N1A -174.7(8) . . . . ?
Au1A S1A C11A C6A 4.9(7) . . . . ?
C11A N1A C12A C17A -89.2(13) . . . . ?
C11A N1A C12A C13A 92.0(12) . . . . ?
C17A C12A C13A C14A 4.6(17) . . . . ?
N1A C12A C13A C14A -176.5(10) . . . . ?
C17A C12A C13A C25B 178.1(19) . . . . ?
N1A C12A C13A C25B -3(2) . . . . ?
C17A C12A C13A C25A -166.9(15) . . . . ?
N1A C12A C13A C25A 12.0(19) . . . . ?
C12A C13A C14A C15A -2.1(17) . . . . ?
C25B C13A C14A C15A -175.7(18) . . . . ?
C25A C13A C14A C15A 169.5(15) . . . . ?
C13A C14A C15A C16A -1.1(18) . . . . ?
C14A C15A C16A C17A 1.8(18) . . . . ?
C15A C16A C17A C12A 0.7(18) . . . . ?
C15A C16A C17A C28B 160(3) . . . . ?
C15A C16A C17A C28A -173.2(11) . . . . ?
C13A C12A C17A C16A -4.0(17) . . . . ?
N1A C12A C17A C16A 177.2(10) . . . . ?
C13A C12A C17A C28B -162(3) . . . . ?
N1A C12A C17A C28B 19(4) . . . . ?
C13A C12A C17A C28A 170.0(11) . . . . ?
N1A C12A C17A C28A -8.8(16) . . . . ?
C19A N2A C18A C2A 177.1(9) . . . . ?
C19A N2A C18A S2A -2.7(14) . . . . ?
C3A C2A C18A N2A -4.3(15) . . . . ?
C1A C2A C18A N2A 176.4(9) . . . . ?
C3A C2A C18A S2A 175.5(7) . . . . ?
C1A C2A C18A S2A -3.7(12) . . . . ?
Au1A S2A C18A N2A -175.0(7) . . . . ?
Au1A S2A C18A C2A 5.2(8) . . . . ?
C18A N2A C19A C24A -97.1(12) . . . . ?
C18A N2A C19A C20A 86.1(13) . . . . ?
C24A C19A C20A C21A -0.6(16) . . . . ?
N2A C19A C20A C21A 176.0(9) . . . . ?
C24A C19A C20A C31A -179.7(10) . . . . ?
N2A C19A C20A C31A -3.1(15) . . . . ?
C19A C20A C21A C22A -1.7(17) . . . . ?
C31A C20A C21A C22A 177.4(11) . . . . ?
C20A C21A C22A C23A 2.3(18) . . . . ?
C21A C22A C23A C24A -0.5(18) . . . . ?
C22A C23A C24A C19A -1.6(17) . . . . ?
C22A C23A C24A C34A -179.4(11) . . . . ?
C20A C19A C24A C23A 2.2(16) . . . . ?
N2A C19A C24A C23A -174.4(9) . . . . ?
C20A C19A C24A C34A 180.0(10) . . . . ?
N2A C19A C24A C34A 3.4(15) . . . . ?
C12A C13A C25A C27A 132(2) . . . . ?
C14A C13A C25A C27A -39(3) . . . . ?
C12A C13A C25A C26A -102(2) . . . . ?
C14A C13A C25A C26A 87(3) . . . . ?
C12A C13A C25B C26B -114(3) . . . . ?
C14A C13A C25B C26B 60(3) . . . . ?
C12A C13A C25B C27B 121(3) . . . . ?
C14A C13A C25B C27B -65(3) . . . . ?
C16A C17A C28A C30A -63.3(16) . . . . ?
C12A C17A C28A C30A 122.8(13) . . . . ?
C16A C17A C28A C29A 58.3(15) . . . . ?
C12A C17A C28A C29A -115.5(12) . . . . ?
C16A C17A C28B C30B 9(6) . . . . ?
C12A C17A C28B C30B 167(5) . . . . ?
C16A C17A C28B C29B 130(5) . . . . ?
C12A C17A C28B C29B -71(5) . . . . ?
C21A C20A C31A C33A 29.1(16) . . . . ?
C19A C20A C31A C33A -151.9(11) . . . . ?
C21A C20A C31A C32A -97.4(14) . . . . ?
C19A C20A C31A C32A 81.7(14) . . . . ?
C23A C24A C34A C36A -52.6(16) . . . . ?
C19A C24A C34A C36A 129.8(12) . . . . ?
C23A C24A C34A C35A 67.5(16) . . . . ?
C19A C24A C34A C35A -110.2(14) . . . . ?
C3A C4A C49 C37 151(3) . . . . ?
C5A C4A C49 C37 -16(3) . . . . ?
C3A C4A C49 C39 30(3) . . . . ?
C5A C4A C49 C39 -138(2) . . . . ?
C3A C4A C49 C46 -90(3) . . . . ?
C5A C4A C49 C46 102(3) . . . . ?
